data_9014292
loop_
_publ_author_name
'Hatert, F.'
'Ottolini, L.'
'Wouters, J.'
'Fontan, F.'

_publ_section_title
;
 A structural study of the lithiophilite-sicklerite series
 Sample 5, deep orange
;
_journal_name_full 'The Canadian Mineralogist'
_journal_page_first 843
_journal_page_last 854
_journal_paper_doi 10.3749/canmin.50.4.843
_journal_volume 50
_journal_year 2012
_chemical_compound_source 'Koktokay No. 3 granitic pegmatite, Altai Mountains, northwestern China'
_chemical_formula_sum 'Fe0.195 Li0.748 Mn0.8 O4 P'
_chemical_name_mineral Sicklerite
_space_group_IT_number 62
_symmetry_space_group_name_Hall '-P 2c 2ab'
_symmetry_space_group_name_H-M 'P b n m'
_cell_angle_alpha 90
_cell_angle_beta 90
_cell_angle_gamma 90
_cell_length_a 4.7651
_cell_length_b 10.3379
_cell_length_c 6.0595
_cell_formula_units_Z 4
_cell_volume 298.498
_database_code_amcsd 0019733
_exptl_crystal_density_diffrn 3.449
_cod_original_formula_sum 'Li.748 Mn.8 Fe.195 P O4'
_cod_database_code 9014292

loop_
_space_group_symop_operation_xyz
x,y,z
x,y,1/2-z
-x,-y,1/2+z
1/2+x,1/2-y,1/2+z
1/2-x,1/2+y,1/2-z
1/2-x,1/2+y,z
1/2+x,1/2-y,-z
-x,-y,-z

loop_
_atom_site_aniso_label
_atom_site_aniso_U_11
_atom_site_aniso_U_22
_atom_site_aniso_U_33
_atom_site_aniso_U_12
_atom_site_aniso_U_13
_atom_site_aniso_U_23
Li1 0.01900 0.01900 0.02700 -0.00740 -0.00960 -0.00190
Mn2 0.00996 0.00909 0.00887 -0.00036 0.00000 0.00000
Fe2 0.00996 0.00909 0.00887 -0.00036 0.00000 0.00000
P 0.00722 0.00933 0.00893 0.00000 0.00000 0.00000
O1 0.00860 0.02060 0.01570 -0.00060 0.00000 0.00000
O2 0.01520 0.01090 0.01470 0.00040 0.00000 0.00000
O3 0.01210 0.01750 0.01310 0.00180 -0.00060 0.00470

loop_
_atom_site_label
_atom_site_fract_x
_atom_site_fract_y
_atom_site_fract_z
_atom_site_occupancy
_atom_site_U_iso_or_equiv
Li1 0.00000 0.00000 0.00000 0.74800 0.02200
Mn2 0.97002 0.28118 0.25000 0.80000 0.00931
Fe2 0.97002 0.28118 0.25000 0.19500 0.00931
P 0.41101 0.09406 0.25000 1.00000 0.00849
O1 0.72920 0.10211 0.25000 1.00000 0.01500
O2 0.20010 0.45515 0.25000 1.00000 0.01360
O3 0.27588 0.16404 0.04920 1.00000 0.01422

loop_
_cod_related_entry_id
_cod_related_entry_database
_cod_related_entry_code
1 AMCSD 0019733
